data_4077699
loop_
_publ_author_name
'Pietschnig, Rudolf'
'West, Robert'
'Powell, Douglas R.'

_publ_section_title
;
 Reduction of Terphenyltrifluorosilanes:&#x00A0; C&#x2212;C Insertion
 Products and Possible Formation of a Disilyne
;
_journal_issue 14
_journal_name_full Organometallics
_journal_page_first 2724
_journal_paper_doi 10.1021/om990924z
_journal_volume 19
_journal_year 2000
_chemical_formula_moiety 'C36 H49 F3 Si'
_chemical_formula_sum 'C36 H49 F3 Si'
_chemical_formula_weight 566.84
_chemical_name_systematic
; 
 ? 
;
_space_group_IT_number 57
_symmetry_cell_setting orthorhombic
_symmetry_space_group_name_Hall '-P 2c 2b'
_symmetry_space_group_name_H-M 'P b c m'
_atom_sites_solution_hydrogens geom
_atom_sites_solution_primary direct
_atom_sites_solution_secondary difmap
_audit_creation_method SHELXL-97
_cell_angle_alpha 90.00
_cell_angle_beta 90.00
_cell_angle_gamma 90.00
_cell_formula_units_Z 4
_cell_length_a 10.9496(4)
_cell_length_b 12.0899(5)
_cell_length_c 25.4843(9)
_cell_measurement_reflns_used 7379
_cell_measurement_temperature 133(2)
_cell_measurement_theta_max 25.0
_cell_measurement_theta_min 3.0
_cell_volume 3373.6(2)
_computing_structure_refinement 'SHELXL-97 (Sheldrick, 1997)'
_computing_structure_solution 'SHELXS-97 (Sheldrick, 1990)'
_diffrn_ambient_temperature 133(2)
_diffrn_measured_fraction_theta_full 0.999
_diffrn_measured_fraction_theta_max 0.999
_diffrn_measurement_device 'Siemens P4/ccd'
_diffrn_measurement_method '\f scan frames'
_diffrn_radiation_monochromator graphite
_diffrn_radiation_source 'sealed tube'
_diffrn_radiation_type MoK\a
_diffrn_radiation_wavelength 0.71073
_diffrn_reflns_av_R_equivalents 0.0316
_diffrn_reflns_av_sigmaI/netI 0.0266
_diffrn_reflns_limit_h_max 13
_diffrn_reflns_limit_h_min -8
_diffrn_reflns_limit_k_max 8
_diffrn_reflns_limit_k_min -14
_diffrn_reflns_limit_l_max 25
_diffrn_reflns_limit_l_min -30
_diffrn_reflns_number 12394
_diffrn_reflns_theta_full 24.99
_diffrn_reflns_theta_max 24.99
_diffrn_reflns_theta_min 2.45
_diffrn_standards_decay_% 0.09
_diffrn_standards_number 369
_exptl_absorpt_coefficient_mu 0.108
_exptl_absorpt_correction_T_max 0.978
_exptl_absorpt_correction_T_min 0.756
_exptl_absorpt_correction_type empirical
_exptl_crystal_colour colorless
_exptl_crystal_density_diffrn 1.116
_exptl_crystal_density_method 'not measured'
_exptl_crystal_description prism
_exptl_crystal_F_000 1224
_exptl_crystal_size_max 0.40
_exptl_crystal_size_mid 0.30
_exptl_crystal_size_min 0.30
_refine_diff_density_max 0.679
_refine_diff_density_min -0.405
_refine_diff_density_rms 0.053
_refine_ls_extinction_coef 0.0044(8)
_refine_ls_extinction_expression Fc^*^=kFc[1+0.001xFc^2^\l^3^/sin(2\q)]^-1/4^
_refine_ls_extinction_method SHELXL
_refine_ls_goodness_of_fit_ref 1.106
_refine_ls_hydrogen_treatment mixed
_refine_ls_matrix_type full
_refine_ls_number_parameters 239
_refine_ls_number_reflns 3039
_refine_ls_number_restraints 85
_refine_ls_restrained_S_all 1.115
_refine_ls_R_factor_all 0.0672
_refine_ls_R_factor_gt 0.0569
_refine_ls_shift/su_max 0.029
_refine_ls_shift/su_mean 0.001
_refine_ls_structure_factor_coef Fsqd
_refine_ls_weighting_details 'calc w=1/[\s^2^(Fo^2^)+(0.0622P)^2^+3.2314P] where P=(Fo^2^+2Fc^2^)/3'
_refine_ls_weighting_scheme calc
_refine_ls_wR_factor_gt 0.1433
_refine_ls_wR_factor_ref 0.1481
_reflns_number_gt 2565
_reflns_number_total 3039
_reflns_threshold_expression >2sigma(I)
_cod_data_source_file om990924z.cif
_cod_data_source_block compound_2
_cod_depositor_comments
;
The following automatic conversions were performed:
'_atom_site_symetry_multiplicity' tag replaced with
'_atom_site_symmetry_multiplicity'.

Automatic conversion script
Id: cif_correct_tags 1440 2010-10-19 06:21:57Z saulius 
;
_cod_database_code 4077699

loop_
_symmetry_equiv_pos_as_xyz
'x, y, z'
'-x, -y, z+1/2'
'-x, y+1/2, -z+1/2'
'x, -y+1/2, -z'
'-x, -y, -z'
'x, y, -z-1/2'
'x, -y-1/2, z-1/2'
'-x, y-1/2, z'

loop_
_atom_site_label
_atom_site_type_symbol
_atom_site_fract_x
_atom_site_fract_y
_atom_site_fract_z
_atom_site_U_iso_or_equiv
_atom_site_adp_type
_atom_site_occupancy
_atom_site_symmetry_multiplicity
_atom_site_calc_flag
_atom_site_refinement_flags
_atom_site_disorder_assembly
_atom_site_disorder_group
Si1 Si 0.31640(8) 0.53539(7) 0.2500 0.0210(2) Uani 1 2 d SD . .
F1 F 0.3893(4) 0.4940(6) 0.29900(10) 0.0479(13) Uani 0.313(3) 1 d PDU A 1
F2 F 0.1929(5) 0.4709(6) 0.2500 0.0483(14) Uani 0.313(3) 2 d SPDU A 1
F1' F 0.2080(4) 0.4731(4) 0.2769(2) 0.0476(13) Uani 0.294(2) 1 d PDU A 2
F2' F 0.4325(4) 0.5097(5) 0.2838(2) 0.0492(13) Uani 0.294(2) 1 d PDU A 2
F3' F 0.3366(6) 0.4809(5) 0.19582(15) 0.0499(19) Uani 0.294(2) 1 d PD A 2
F1" F 0.2619(9) 0.4761(9) 0.29905(11) 0.0479(13) Uani 0.100(4) 1 d PDU A 3
F2" F 0.4562(5) 0.5116(16) 0.2500 0.0489(15) Uani 0.100(4) 2 d SPDU A 3
C1 C 0.2937(3) 0.6902(3) 0.2500 0.0225(7) Uani 1 2 d S . .
C2 C 0.28715(18) 0.74967(19) 0.29800(8) 0.0231(5) Uani 1 1 d . . .
C3 C 0.2800(2) 0.86488(19) 0.29703(9) 0.0258(5) Uani 1 1 d . . .
H3 H 0.2762 0.9046 0.3292 0.031 Uiso 1 1 calc R . .
C4 C 0.2784(3) 0.9223(3) 0.2500 0.0280(7) Uani 1 2 d S . .
H4 H 0.2763 1.0009 0.2500 0.034 Uiso 1 2 calc SR . .
C5 C 0.2813(2) 0.69092(18) 0.35009(8) 0.0233(5) Uani 1 1 d . . .
C6 C 0.1679(2) 0.65183(19) 0.36828(9) 0.0269(5) Uani 1 1 d . . .
C7 C 0.1639(2) 0.5955(2) 0.41619(9) 0.0290(5) Uani 1 1 d . . .
H7 H 0.0878 0.5682 0.4286 0.035 Uiso 1 1 calc R . .
C8 C 0.2688(2) 0.57843(19) 0.44637(9) 0.0265(5) Uani 1 1 d . . .
C9 C 0.3784(2) 0.62080(18) 0.42818(9) 0.0261(5) Uani 1 1 d . . .
H9 H 0.4498 0.6110 0.4488 0.031 Uiso 1 1 calc R . .
C10 C 0.3878(2) 0.67742(18) 0.38064(9) 0.0239(5) Uani 1 1 d . . .
C11 C 0.0491(2) 0.6749(2) 0.33872(10) 0.0335(6) Uani 1 1 d . . .
H11 H 0.0711 0.7039 0.3032 0.040 Uiso 1 1 calc R . .
C12 C -0.0301(3) 0.5726(2) 0.33089(12) 0.0466(7) Uani 1 1 d . . .
H12A H -0.1010 0.5916 0.3092 0.056 Uiso 1 1 calc R . .
H12B H -0.0580 0.5454 0.3651 0.056 Uiso 1 1 calc R . .
H12C H 0.0178 0.5149 0.3134 0.056 Uiso 1 1 calc R . .
C13 C -0.0239(3) 0.7648(2) 0.36705(14) 0.0520(8) Uani 1 1 d . . .
H13A H 0.0274 0.8306 0.3716 0.062 Uiso 1 1 calc R . .
H13B H -0.0497 0.7374 0.4015 0.062 Uiso 1 1 calc R . .
H13C H -0.0960 0.7840 0.3462 0.062 Uiso 1 1 calc R . .
C14 C 0.2625(2) 0.5189(2) 0.49917(9) 0.0303(6) Uani 1 1 d . . .
H14 H 0.3481 0.5007 0.5099 0.036 Uiso 1 1 calc R . .
C15 C 0.1910(3) 0.4106(2) 0.49686(11) 0.0418(7) Uani 1 1 d . . .
H15A H 0.1970 0.3727 0.5307 0.050 Uiso 1 1 calc R . .
H15B H 0.2251 0.3632 0.4693 0.050 Uiso 1 1 calc R . .
H15C H 0.1051 0.4263 0.4891 0.050 Uiso 1 1 calc R . .
C16 C 0.2091(3) 0.5956(2) 0.54094(10) 0.0417(7) Uani 1 1 d . . .
H16A H 0.2090 0.5577 0.5749 0.050 Uiso 1 1 calc R . .
H16B H 0.1253 0.6154 0.5314 0.050 Uiso 1 1 calc R . .
H16C H 0.2589 0.6627 0.5433 0.050 Uiso 1 1 calc R . .
C17 C 0.5107(2) 0.7251(2) 0.36365(10) 0.0309(6) Uani 1 1 d . . .
H17 H 0.5011 0.7544 0.3272 0.037 Uiso 1 1 calc R . .
C18 C 0.6108(3) 0.6379(3) 0.36249(14) 0.0551(8) Uani 1 1 d . . .
H18A H 0.5860 0.5769 0.3395 0.066 Uiso 1 1 calc R . .
H18B H 0.6245 0.6098 0.3981 0.066 Uiso 1 1 calc R . .
H18C H 0.6864 0.6710 0.3491 0.066 Uiso 1 1 calc R . .
C19 C 0.5465(3) 0.8216(3) 0.39894(13) 0.0557(9) Uani 1 1 d . . .
H19A H 0.4833 0.8789 0.3972 0.067 Uiso 1 1 calc R . .
H19B H 0.6246 0.8524 0.3871 0.067 Uiso 1 1 calc R . .
H19C H 0.5545 0.7956 0.4352 0.067 Uiso 1 1 calc R . .

loop_
_atom_site_aniso_label
_atom_site_aniso_U_11
_atom_site_aniso_U_22
_atom_site_aniso_U_33
_atom_site_aniso_U_23
_atom_site_aniso_U_13
_atom_site_aniso_U_12
Si1 0.0306(5) 0.0166(4) 0.0158(4) 0.000 0.000 0.0032(4)
F1 0.074(3) 0.0376(19) 0.032(3) 0.0040(13) 0.0019(13) 0.006(2)
F2 0.070(3) 0.0392(19) 0.036(4) 0.000 0.000 -0.0052(19)
F1' 0.070(3) 0.0383(18) 0.035(3) 0.0023(15) 0.0034(15) -0.0049(18)
F2' 0.073(3) 0.039(2) 0.035(3) 0.0015(14) 0.0001(15) 0.011(2)
F3' 0.081(6) 0.033(3) 0.036(3) -0.011(2) 0.008(3) -0.004(4)
F1" 0.072(3) 0.0384(19) 0.034(3) 0.0022(14) 0.0011(14) -0.001(2)
F2" 0.074(3) 0.039(2) 0.034(3) 0.000 0.000 0.009(2)
C1 0.0194(15) 0.0246(16) 0.0234(16) 0.000 0.000 -0.0026(12)
C2 0.0191(10) 0.0282(11) 0.0219(12) 0.0008(9) -0.0003(9) -0.0015(9)
C3 0.0274(12) 0.0270(11) 0.0231(12) -0.0048(9) -0.0006(9) -0.0010(9)
C4 0.0310(18) 0.0233(16) 0.0299(18) 0.000 0.000 -0.0018(14)
C5 0.0279(12) 0.0232(11) 0.0189(11) -0.0024(9) 0.0010(9) 0.0006(9)
C6 0.0262(12) 0.0302(12) 0.0243(12) 0.0010(10) -0.0015(10) -0.0020(10)
C7 0.0259(12) 0.0353(13) 0.0259(12) 0.0051(10) 0.0022(10) -0.0033(10)
C8 0.0315(12) 0.0258(11) 0.0222(12) 0.0014(9) 0.0003(10) 0.0017(10)
C9 0.0265(12) 0.0273(12) 0.0246(12) 0.0011(9) -0.0035(9) 0.0020(10)
C10 0.0256(12) 0.0244(11) 0.0215(11) -0.0024(9) 0.0001(9) 0.0023(9)
C11 0.0273(12) 0.0466(15) 0.0267(13) 0.0117(11) -0.0030(10) -0.0068(11)
C12 0.0376(15) 0.0504(16) 0.0519(18) -0.0057(14) -0.0154(13) -0.0052(13)
C13 0.0404(16) 0.0417(16) 0.074(2) 0.0000(15) -0.0197(15) 0.0059(13)
C14 0.0298(12) 0.0366(14) 0.0247(12) 0.0086(10) -0.0006(10) -0.0001(11)
C15 0.0567(17) 0.0338(13) 0.0348(14) 0.0077(11) 0.0028(13) -0.0024(13)
C16 0.0573(18) 0.0433(15) 0.0246(13) 0.0023(11) -0.0009(12) -0.0072(13)
C17 0.0246(12) 0.0380(14) 0.0300(12) 0.0063(11) -0.0011(10) -0.0032(10)
C18 0.0307(15) 0.061(2) 0.074(2) 0.0120(17) 0.0120(15) 0.0050(14)
C19 0.0526(19) 0.0542(18) 0.060(2) -0.0064(16) 0.0043(16) -0.0256(16)

loop_
_atom_type_symbol
_atom_type_description
_atom_type_scat_dispersion_real
_atom_type_scat_dispersion_imag
_atom_type_scat_source
C C 0.0033 0.0016 'International Tables Vol C Tables 4.2.6.8 and 6.1.1.4'
H H 0.0000 0.0000 'International Tables Vol C Tables 4.2.6.8 and 6.1.1.4'
F F 0.0171 0.0103 'International Tables Vol C Tables 4.2.6.8 and 6.1.1.4'
Si Si 0.0817 0.0704 'International Tables Vol C Tables 4.2.6.8 and 6.1.1.4'

loop_
_geom_angle_atom_site_label_1
_geom_angle_atom_site_label_2
_geom_angle_atom_site_label_3
_geom_angle
_geom_angle_site_symmetry_1
_geom_angle_site_symmetry_3
F3' Si1 F3' 126.5(5) . 6_556
F3' Si1 F2" 77.3(4) . .
F3' Si1 F2" 77.3(4) 6_556 .
F3' Si1 F1" 31.0(4) . 6_556
F3' Si1 F1" 125.1(4) 6_556 6_556
F2" Si1 F1" 106.9(3) . 6_556
F3' Si1 F1" 125.1(4) . .
F3' Si1 F1" 31.0(4) 6_556 .
F2" Si1 F1" 106.9(3) . .
F1" Si1 F1" 106.6(4) 6_556 .
F3' Si1 F2 84.9(3) . .
F3' Si1 F2 84.9(3) 6_556 .
F2" Si1 F2 139.4(8) . .
F1" Si1 F2 55.9(2) 6_556 .
F1" Si1 F2 55.9(2) . .
F3' Si1 F1' 60.8(3) . 6_556
F3' Si1 F1' 107.1(2) 6_556 6_556
F2" Si1 F1' 131.1(6) . 6_556
F1" Si1 F1' 30.4(3) 6_556 6_556
F1" Si1 F1' 80.8(3) . 6_556
F2 Si1 F1' 26.1(2) . 6_556
F3' Si1 F1' 107.1(2) . .
F3' Si1 F1' 60.8(3) 6_556 .
F2" Si1 F1' 131.1(6) . .
F1" Si1 F1' 80.8(3) 6_556 .
F1" Si1 F1' 30.4(3) . .
F2 Si1 F1' 26.1(2) . .
F1' Si1 F1' 52.0(4) 6_556 .
F3' Si1 F1 120.2(3) . .
F3' Si1 F1 22.7(3) 6_556 .
F2" Si1 F1 55.9(2) . .
F1" Si1 F1 133.5(5) 6_556 .
F1" Si1 F1 53.7(4) . .
F2 Si1 F1 106.4(2) . .
F1' Si1 F1 125.7(3) 6_556 .
F1' Si1 F1 83.3(3) . .
F3' Si1 F1 22.7(3) . 6_556
F3' Si1 F1 120.2(3) 6_556 6_556
F2" Si1 F1 55.9(2) . 6_556
F1" Si1 F1 53.7(4) 6_556 6_556
F1" Si1 F1 133.5(5) . 6_556
F2 Si1 F1 106.4(2) . 6_556
F1' Si1 F1 83.3(3) 6_556 6_556
F1' Si1 F1 125.7(3) . 6_556
F1 Si1 F1 105.9(3) . 6_556
F3' Si1 F2' 106.9(2) . .
F3' Si1 F2' 46.2(4) 6_556 .
F2" Si1 F2' 33.5(2) . .
F1" Si1 F2' 131.3(6) 6_556 .
F1" Si1 F2' 77.2(4) . .
F2 Si1 F2' 127.1(3) . .
F1' Si1 F2' 139.6(3) 6_556 .
F1' Si1 F2' 106.2(2) . .
F1 Si1 F2' 23.6(3) . .
F1 Si1 F2' 87.8(3) 6_556 .
F3' Si1 F2' 46.2(4) . 6_556
F3' Si1 F2' 106.9(2) 6_556 6_556
F2" Si1 F2' 33.5(2) . 6_556
F1" Si1 F2' 77.2(4) 6_556 6_556
F1" Si1 F2' 131.3(6) . 6_556
F2 Si1 F2' 127.1(3) . 6_556
F1' Si1 F2' 106.2(2) 6_556 6_556
F1' Si1 F2' 139.6(3) . 6_556
F1 Si1 F2' 87.8(3) . 6_556
F1 Si1 F2' 23.6(3) 6_556 6_556
F2' Si1 F2' 66.7(4) . 6_556
C2 C1 C2 118.9(3) 6_556 .
C2 C1 Si1 120.54(14) 6_556 .
C2 C1 Si1 120.54(14) . .
C3 C2 C1 119.5(2) . .
C3 C2 C5 118.93(19) . .
C1 C2 C5 121.5(2) . .
C4 C3 C2 121.1(2) . .
C3 C4 C3 119.8(3) 6_556 .
C6 C5 C10 120.5(2) . .
C6 C5 C2 119.05(19) . .
C10 C5 C2 120.38(19) . .
C7 C6 C5 118.6(2) . .
C7 C6 C11 119.5(2) . .
C5 C6 C11 121.8(2) . .
C8 C7 C6 121.8(2) . .
C9 C8 C7 118.2(2) . .
C9 C8 C14 120.5(2) . .
C7 C8 C14 121.2(2) . .
C8 C9 C10 122.4(2) . .
C9 C10 C5 118.4(2) . .
C9 C10 C17 119.7(2) . .
C5 C10 C17 121.9(2) . .
C12 C11 C6 113.6(2) . .
C12 C11 C13 110.0(2) . .
C6 C11 C13 110.0(2) . .
C15 C14 C8 113.1(2) . .
C15 C14 C16 110.5(2) . .
C8 C14 C16 110.2(2) . .
C18 C17 C19 110.9(2) . .
C18 C17 C10 112.3(2) . .
C19 C17 C10 110.4(2) . .

loop_
_geom_bond_atom_site_label_1
_geom_bond_atom_site_label_2
_geom_bond_distance
_geom_bond_site_symmetry_2
Si1 F3' 1.546(3) .
Si1 F3' 1.546(3) 6_556
Si1 F2" 1.557(4) .
Si1 F1" 1.559(4) 6_556
Si1 F1" 1.559(4) .
Si1 F2 1.561(4) .
Si1 F1' 1.563(3) 6_556
Si1 F1' 1.563(3) .
Si1 F1 1.564(3) .
Si1 F1 1.564(3) 6_556
Si1 F2' 1.567(3) .
Si1 F2' 1.567(3) 6_556
C1 C2 1.420(3) 6_556
C1 C2 1.420(3) .
C2 C3 1.395(3) .
C2 C5 1.507(3) .
C3 C4 1.385(3) .
C4 C3 1.385(3) 6_556
C5 C6 1.408(3) .
C5 C10 1.411(3) .
C6 C7 1.398(3) .
C6 C11 1.529(3) .
C7 C8 1.398(3) .
C8 C9 1.385(3) .
C8 C14 1.527(3) .
C9 C10 1.396(3) .
C10 C17 1.527(3) .
C11 C12 1.524(4) .
C11 C13 1.530(4) .
C14 C15 1.527(4) .
C14 C16 1.528(4) .
C17 C18 1.521(4) .
C17 C19 1.524(4) .

loop_
_geom_torsion_atom_site_label_1
_geom_torsion_atom_site_label_2
_geom_torsion_atom_site_label_3
_geom_torsion_atom_site_label_4
_geom_torsion
_geom_torsion_site_symmetry_1
_geom_torsion_site_symmetry_4
F3' Si1 C1 C2 4.4(4) . 6_556
F3' Si1 C1 C2 173.4(3) 6_556 6_556
F2" Si1 C1 C2 88.9(2) . 6_556
F1" Si1 C1 C2 -29.9(4) 6_556 6_556
F1" Si1 C1 C2 -152.4(4) . 6_556
F2 Si1 C1 C2 -91.1(2) . 6_556
F1' Si1 C1 C2 -62.9(3) 6_556 6_556
F1' Si1 C1 C2 -119.4(3) . 6_556
F1 Si1 C1 C2 148.7(3) . 6_556
F1 Si1 C1 C2 29.0(3) 6_556 6_556
F2' Si1 C1 C2 124.1(3) . 6_556
F2' Si1 C1 C2 53.6(3) 6_556 6_556
F3' Si1 C1 C2 -173.4(3) . .
F3' Si1 C1 C2 -4.4(4) 6_556 .
F2" Si1 C1 C2 -88.9(2) . .
F1" Si1 C1 C2 152.4(4) 6_556 .
F1" Si1 C1 C2 29.9(4) . .
F2 Si1 C1 C2 91.1(2) . .
F1' Si1 C1 C2 119.4(3) 6_556 .
F1' Si1 C1 C2 62.9(3) . .
F1 Si1 C1 C2 -29.0(3) . .
F1 Si1 C1 C2 -148.7(3) 6_556 .
F2' Si1 C1 C2 -53.6(3) . .
F2' Si1 C1 C2 -124.1(3) 6_556 .
C2 C1 C2 C3 -2.8(4) 6_556 .
Si1 C1 C2 C3 174.96(18) . .
C2 C1 C2 C5 174.04(17) 6_556 .
Si1 C1 C2 C5 -8.2(3) . .
C1 C2 C3 C4 0.4(4) . .
C5 C2 C3 C4 -176.6(2) . .
C2 C3 C4 C3 2.1(5) . 6_556
C3 C2 C5 C6 94.2(3) . .
C1 C2 C5 C6 -82.6(3) . .
C3 C2 C5 C10 -84.4(3) . .
C1 C2 C5 C10 98.7(3) . .
C10 C5 C6 C7 -2.5(3) . .
C2 C5 C6 C7 178.8(2) . .
C10 C5 C6 C11 174.0(2) . .
C2 C5 C6 C11 -4.7(3) . .
C5 C6 C7 C8 0.7(4) . .
C11 C6 C7 C8 -175.9(2) . .
C6 C7 C8 C9 1.2(4) . .
C6 C7 C8 C14 178.7(2) . .
C7 C8 C9 C10 -1.4(3) . .
C14 C8 C9 C10 -178.8(2) . .
C8 C9 C10 C5 -0.4(3) . .
C8 C9 C10 C17 178.2(2) . .
C6 C5 C10 C9 2.4(3) . .
C2 C5 C10 C9 -178.9(2) . .
C6 C5 C10 C17 -176.1(2) . .
C2 C5 C10 C17 2.5(3) . .
C7 C6 C11 C12 -51.6(3) . .
C5 C6 C11 C12 131.9(2) . .
C7 C6 C11 C13 72.2(3) . .
C5 C6 C11 C13 -104.3(3) . .
C9 C8 C14 C15 -133.9(2) . .
C7 C8 C14 C15 48.7(3) . .
C9 C8 C14 C16 101.8(3) . .
C7 C8 C14 C16 -75.6(3) . .
C9 C10 C17 C18 55.2(3) . .
C5 C10 C17 C18 -126.2(3) . .
C9 C10 C17 C19 -69.1(3) . .
C5 C10 C17 C19 109.5(3) . .
